data_1555074
loop_
_publ_author_name
'Zerov, Aleksey V.'
'Bulova, Anastasia A.'
'Khoroshilova, Olesya V.'
'Vasilyev, Aleksander V.'

_publ_section_title
;
 TfOH-promoted transformation of TMS-ethers of diarylsubstituted CF3-allyl
 alcohols with arenes into CF3-indanes
;
_journal_issue 18
_journal_name_full 'Organic Chemistry Frontiers'
_journal_page_first 3264
_journal_paper_doi 10.1039/C9QO00822E
_journal_volume 6
_journal_year 2019
_chemical_formula_moiety 'C22 H15 Cl2 F3'
_chemical_formula_sum 'C22 H15 Cl2 F3'
_chemical_formula_weight 407.24
_space_group_crystal_system monoclinic
_space_group_IT_number 15
_space_group_name_Hall '-I 2yc'
_space_group_name_H-M_alt 'I 1 2/c 1'
_atom_sites_solution_hydrogens geom
_atom_sites_solution_primary iterative
_audit_creation_date 2018-10-23
_audit_creation_method
;
Olex2 1.2
(compiled 2018.05.29 svn.r3508 for OlexSys, GUI svn.r5506)
;
_audit_update_record
;
2018-10-24 deposited with the CCDC.	2019-08-05 downloaded from the CCDC.
;
_cell_angle_alpha 90
_cell_angle_beta 113.947(3)
_cell_angle_gamma 90
_cell_formula_units_Z 8
_cell_length_a 21.8668(5)
_cell_length_b 10.36934(16)
_cell_length_c 18.0539(4)
_cell_measurement_reflns_used 9556
_cell_measurement_temperature 100(2)
_cell_measurement_theta_max 30.9260
_cell_measurement_theta_min 2.9920
_cell_volume 3741.25(16)
_computing_cell_refinement
;
CrysAlisPro, Agilent Technologies,
Version 1.171.36.32 (release 02-08-2013 CrysAlis171 .NET)
(compiled Aug  2 2013,16:46:58)
;
_computing_data_collection
;
CrysAlisPro, Agilent Technologies,
Version 1.171.36.32 (release 02-08-2013 CrysAlis171 .NET)
(compiled Aug  2 2013,16:46:58)
;
_computing_data_reduction
;
CrysAlisPro, Agilent Technologies,
Version 1.171.36.32 (release 02-08-2013 CrysAlis171 .NET)
(compiled Aug  2 2013,16:46:58)
;
_computing_molecular_graphics 'Olex2 (Dolomanov et al., 2009)'
_computing_publication_material 'Olex2 (Dolomanov et al., 2009)'
_computing_structure_refinement 'ShelXL (Sheldrick, 2015)'
_computing_structure_solution
;
Superflip (Palatinus & Chapuis, 2007;Palatinus & van der Lee, 2008;
Palatinus et al., 2012)
;
_diffrn_ambient_temperature 100(2)
_diffrn_detector_area_resol_mean 16.2096
_diffrn_measured_fraction_theta_full 0.998
_diffrn_measured_fraction_theta_max 0.999
_diffrn_measurement_details
;
#__ type_ start__ end____ width___ exp.time_
  1 omega  -97.00  -70.00   1.0000  100.0000
omega____ theta____ kappa____ phi______ frames
    -      -23.2058  178.0000 -180.0000 27

#__ type_ start__ end____ width___ exp.time_
  2 omega  -45.00   46.00   1.0000  100.0000
omega____ theta____ kappa____ phi______ frames
    -      -23.2058   57.0000 -180.0000 91

#__ type_ start__ end____ width___ exp.time_
  3 omega  -48.00   48.00   1.0000  100.0000
omega____ theta____ kappa____ phi______ frames
    -      -23.2058   19.0000  -60.0000 96

#__ type_ start__ end____ width___ exp.time_
  4 omega  -45.00  -19.00   1.0000  100.0000
omega____ theta____ kappa____ phi______ frames
    -      -23.2058   19.0000  120.0000 26

#__ type_ start__ end____ width___ exp.time_
  5 omega    8.00   38.00   1.0000  100.0000
omega____ theta____ kappa____ phi______ frames
    -       24.1433   57.0000   30.0000 30

#__ type_ start__ end____ width___ exp.time_
  6 omega  -37.00   -8.00   1.0000  100.0000
omega____ theta____ kappa____ phi______ frames
    -      -23.2058  -77.0000  -90.0000 29

#__ type_ start__ end____ width___ exp.time_
  7 omega  -83.00  -53.00   1.0000  100.0000
omega____ theta____ kappa____ phi______ frames
    -      -23.2058 -178.0000 -120.0000 30

#__ type_ start__ end____ width___ exp.time_
  8 omega    4.00   91.00   1.0000  100.0000
omega____ theta____ kappa____ phi______ frames
    -       24.1433   57.0000   60.0000 87

#__ type_ start__ end____ width___ exp.time_
  9 omega  -12.00   53.00   1.0000  100.0000
omega____ theta____ kappa____ phi______ frames
    -       24.1433   19.0000   30.0000 65

#__ type_ start__ end____ width___ exp.time_
 10 omega  -52.00  -26.00   1.0000  100.0000
omega____ theta____ kappa____ phi______ frames
    -      -23.2058   19.0000  -30.0000 26

#__ type_ start__ end____ width___ exp.time_
 11 omega  -12.00   13.00   1.0000  100.0000
omega____ theta____ kappa____ phi______ frames
    -       24.1433   90.0000   -7.0000 25

#__ type_ start__ end____ width___ exp.time_
 12 omega   16.00   65.00   1.0000  100.0000
omega____ theta____ kappa____ phi______ frames
    -       24.1433  -99.0000   90.0000 49

#__ type_ start__ end____ width___ exp.time_
 13 omega   20.00   66.00   1.0000  100.0000
omega____ theta____ kappa____ phi______ frames
    -       24.1433  -99.0000 -120.0000 46
;
_diffrn_measurement_device_type 'Xcalibur, Eos'
_diffrn_measurement_method '\w scans'
_diffrn_orient_matrix_UB_11 -0.0139782000
_diffrn_orient_matrix_UB_12 -0.0131643000
_diffrn_orient_matrix_UB_13 -0.0422022000
_diffrn_orient_matrix_UB_21 0.0292234000
_diffrn_orient_matrix_UB_22 0.0246672000
_diffrn_orient_matrix_UB_23 -0.0028282000
_diffrn_orient_matrix_UB_31 0.0144935000
_diffrn_orient_matrix_UB_32 -0.0624177000
_diffrn_orient_matrix_UB_33 0.0077558000
_diffrn_radiation_monochromator graphite
_diffrn_radiation_type MoK\a
_diffrn_radiation_wavelength 0.71073
_diffrn_reflns_av_R_equivalents 0.0269
_diffrn_reflns_av_unetI/netI 0.0209
_diffrn_reflns_Laue_measured_fraction_full 0.998
_diffrn_reflns_Laue_measured_fraction_max 0.999
_diffrn_reflns_limit_h_max 28
_diffrn_reflns_limit_h_min -28
_diffrn_reflns_limit_k_max 13
_diffrn_reflns_limit_k_min -13
_diffrn_reflns_limit_l_max 23
_diffrn_reflns_limit_l_min -23
_diffrn_reflns_number 23048
_diffrn_reflns_point_group_measured_fraction_full 0.998
_diffrn_reflns_point_group_measured_fraction_max 0.999
_diffrn_reflns_theta_full 25.242
_diffrn_reflns_theta_max 27.493
_diffrn_reflns_theta_min 2.738
_diffrn_source 'Enhance (Mo) X-ray Source'
_exptl_absorpt_coefficient_mu 0.379
_exptl_absorpt_correction_T_max 1.00000
_exptl_absorpt_correction_T_min 0.99318
_exptl_absorpt_correction_type multi-scan
_exptl_absorpt_process_details
;
CrysAlisPro, Agilent Technologies,
Version 1.171.36.32 (release 02-08-2013 CrysAlis171 .NET)
(compiled Aug  2 2013,16:46:58)
Empirical absorption correction using spherical harmonics,
 implemented in SCALE3 ABSPACK scaling algorithm.
;
_exptl_crystal_colour colourless
_exptl_crystal_colour_primary colourless
_exptl_crystal_density_diffrn 1.446
_exptl_crystal_description prism
_exptl_crystal_F_000 1664
_exptl_crystal_size_max 0.4
_exptl_crystal_size_mid 0.36
_exptl_crystal_size_min 0.34
_refine_diff_density_max 0.788
_refine_diff_density_min -0.676
_refine_diff_density_rms 0.062
_refine_ls_extinction_method none
_refine_ls_goodness_of_fit_ref 1.030
_refine_ls_hydrogen_treatment constr
_refine_ls_matrix_type full
_refine_ls_number_parameters 244
_refine_ls_number_reflns 4297
_refine_ls_number_restraints 0
_refine_ls_restrained_S_all 1.030
_refine_ls_R_factor_all 0.0502
_refine_ls_R_factor_gt 0.0428
_refine_ls_shift/su_max 0.001
_refine_ls_shift/su_mean 0.000
_refine_ls_structure_factor_coef Fsqd
_refine_ls_weighting_details 'w=1/[\s^2^(Fo^2^)+(0.0441P)^2^+8.3240P] where P=(Fo^2^+2Fc^2^)/3'
_refine_ls_weighting_scheme calc
_refine_ls_wR_factor_gt 0.1020
_refine_ls_wR_factor_ref 0.1068
_reflns_Friedel_coverage 0.000
_reflns_number_gt 3740
_reflns_number_total 4297
_reflns_threshold_expression 'I > 2\s(I)'
_cod_data_source_file c9qo00822e2.cif
_cod_data_source_block 7072-9921_emt072
_cod_original_cell_volume 3741.24(15)
_cod_database_code 1555074
_shelx_shelxl_version_number 2014/7
_chemical_oxdiff_formula 'F3 C20'
_shelx_space_group_comment
;
The symmetry employed for this shelxl refinement is uniquely defined
by the following loop, which should always be used as a source of
symmetry information in preference to the above space-group names.
They are only intended as comments.
;
_shelx_estimated_absorpt_t_max 0.882
_shelx_estimated_absorpt_t_min 0.863
_reflns_odcompleteness_completeness 99.87
_reflns_odcompleteness_iscentric 1
_reflns_odcompleteness_theta 28.98
_olex2_refinement_description
;
1. Fixed Uiso
 At 1.2 times of:
  All C(H) groups, All C(H,H) groups
2.a Ternary CH refined with riding coordinates:
 C4(H4)
2.b Secondary CH2 refined with riding coordinates:
 C3(H3A,H3B)
2.c Aromatic/amide H refined with riding coordinates:
 C6(H6), C22(H22), C9(H9), C7(H7), C12(H12), C14(H14), C18(H18), C16(H16),
 C8(H8), C15(H15), C19(H19), C13(H13)
;
_olex2_submission_special_instructions 'No special instructions were received'

loop_
_space_group_symop_operation_xyz
'x, y, z'
'-x, y, -z+1/2'
'x+1/2, y+1/2, z+1/2'
'-x+1/2, y+1/2, -z+1'
'-x, -y, -z'
'x, -y, z-1/2'
'-x+1/2, -y+1/2, -z+1/2'
'x+1/2, -y+1/2, z'

loop_
_atom_site_label
_atom_site_type_symbol
_atom_site_fract_x
_atom_site_fract_y
_atom_site_fract_z
_atom_site_U_iso_or_equiv
_atom_site_adp_type
_atom_site_occupancy
_atom_site_site_symmetry_order
_atom_site_calc_flag
_atom_site_refinement_flags_posn
Cl2 Cl 0.55104(3) 0.28703(5) 0.96739(3) 0.03079(14) Uani 1 1 d .
Cl1 Cl 0.52370(3) 0.58076(6) 0.91467(3) 0.03763(16) Uani 1 1 d .
F1 F 0.63168(6) -0.22839(11) 0.68220(8) 0.0317(3) Uani 1 1 d .
F2 F 0.53863(6) -0.12532(13) 0.62328(8) 0.0340(3) Uani 1 1 d .
F3 F 0.58439(7) -0.14181(12) 0.75376(8) 0.0351(3) Uani 1 1 d .
C5 C 0.70352(8) 0.14000(17) 0.80102(10) 0.0163(3) Uani 1 1 d .
C10 C 0.69814(9) 0.01451(17) 0.77132(10) 0.0175(3) Uani 1 1 d .
C17 C 0.61800(9) 0.31376(17) 0.79242(10) 0.0176(3) Uani 1 1 d .
C20 C 0.56227(9) 0.47924(19) 0.87026(12) 0.0246(4) Uani 1 1 d .
C11 C 0.65165(9) 0.01120(17) 0.61664(10) 0.0179(3) Uani 1 1 d .
C2 C 0.63525(9) 0.00179(17) 0.69209(10) 0.0184(4) Uani 1 1 d .
C21 C 0.57276(9) 0.35029(19) 0.89235(11) 0.0216(4) Uani 1 1 d .
C4 C 0.64458(9) 0.22144(17) 0.74766(10) 0.0177(3) Uani 1 1 d .
H4 H 0.6575 0.2715 0.7089 0.021 Uiso 1 1 calc R
C6 C 0.75799(9) 0.17691(19) 0.87069(11) 0.0207(4) Uani 1 1 d .
H6 H 0.7616 0.2626 0.8906 0.025 Uiso 1 1 calc R
C22 C 0.60061(9) 0.26827(17) 0.85377(11) 0.0194(4) Uani 1 1 d .
H22 H 0.6079 0.1802 0.8694 0.023 Uiso 1 1 calc R
C3 C 0.59301(9) 0.11713(18) 0.70019(11) 0.0200(4) Uani 1 1 d .
H3A H 0.5628 0.1496 0.6461 0.024 Uiso 1 1 calc R
H3B H 0.5658 0.0911 0.7301 0.024 Uiso 1 1 calc R
C9 C 0.74662(10) -0.07654(19) 0.81234(11) 0.0238(4) Uani 1 1 d .
H9 H 0.7426 -0.1627 0.7931 0.029 Uiso 1 1 calc R
C7 C 0.80716(9) 0.0861(2) 0.91069(11) 0.0254(4) Uani 1 1 d .
H7 H 0.8451 0.1103 0.9579 0.030 Uiso 1 1 calc R
C12 C 0.60654(9) 0.06523(19) 0.54446(11) 0.0232(4) Uani 1 1 d .
H12 H 0.5645 0.0959 0.5411 0.028 Uiso 1 1 calc R
C14 C 0.68275(10) 0.0286(2) 0.48064(11) 0.0253(4) Uani 1 1 d .
H14 H 0.6934 0.0355 0.4348 0.030 Uiso 1 1 calc R
C1 C 0.59782(10) -0.1234(2) 0.68797(12) 0.0257(4) Uani 1 1 d .
C18 C 0.60867(9) 0.44395(18) 0.77188(11) 0.0223(4) Uani 1 1 d .
H18 H 0.6213 0.4766 0.7309 0.027 Uiso 1 1 calc R
C16 C 0.71225(9) -0.03555(19) 0.61929(11) 0.0224(4) Uani 1 1 d .
H16 H 0.7435 -0.0733 0.6678 0.027 Uiso 1 1 calc R
C8 C 0.80127(10) -0.0398(2) 0.88211(11) 0.0283(4) Uani 1 1 d .
H8 H 0.8348 -0.1013 0.9104 0.034 Uiso 1 1 calc R
C15 C 0.72762(10) -0.0277(2) 0.55156(11) 0.0265(4) Uani 1 1 d .
H15 H 0.7689 -0.0610 0.5540 0.032 Uiso 1 1 calc R
C19 C 0.58099(10) 0.52673(19) 0.81090(12) 0.0262(4) Uani 1 1 d .
H19 H 0.5750 0.6155 0.7968 0.031 Uiso 1 1 calc R
C13 C 0.62229(10) 0.0747(2) 0.47719(11) 0.0269(4) Uani 1 1 d .
H13 H 0.5913 0.1132 0.4287 0.032 Uiso 1 1 calc R

loop_
_atom_site_aniso_label
_atom_site_aniso_U_11
_atom_site_aniso_U_22
_atom_site_aniso_U_33
_atom_site_aniso_U_23
_atom_site_aniso_U_13
_atom_site_aniso_U_12
Cl2 0.0303(3) 0.0455(3) 0.0236(2) -0.0139(2) 0.0182(2) -0.0135(2)
Cl1 0.0263(3) 0.0456(3) 0.0358(3) -0.0202(2) 0.0073(2) 0.0118(2)
F1 0.0388(7) 0.0215(6) 0.0388(7) -0.0052(5) 0.0198(6) 0.0001(5)
F2 0.0239(6) 0.0391(7) 0.0370(7) -0.0096(5) 0.0102(5) -0.0085(5)
F3 0.0448(7) 0.0344(7) 0.0368(7) -0.0005(5) 0.0276(6) -0.0056(6)
C5 0.0154(8) 0.0226(8) 0.0142(8) 0.0015(6) 0.0094(7) 0.0024(6)
C10 0.0167(8) 0.0249(9) 0.0128(8) 0.0005(6) 0.0079(7) 0.0034(7)
C17 0.0147(8) 0.0220(8) 0.0152(8) -0.0014(6) 0.0051(7) 0.0024(6)
C20 0.0148(8) 0.0312(10) 0.0236(9) -0.0126(8) 0.0035(7) 0.0049(7)
C11 0.0191(8) 0.0204(8) 0.0146(8) -0.0051(6) 0.0072(7) 0.0001(7)
C2 0.0173(8) 0.0228(9) 0.0157(8) -0.0024(7) 0.0072(7) 0.0035(7)
C21 0.0162(8) 0.0327(10) 0.0167(8) -0.0073(7) 0.0075(7) -0.0039(7)
C4 0.0191(8) 0.0219(8) 0.0147(8) 0.0016(6) 0.0096(7) 0.0040(7)
C6 0.0184(8) 0.0290(9) 0.0176(8) -0.0019(7) 0.0102(7) -0.0019(7)
C22 0.0212(9) 0.0208(8) 0.0184(8) -0.0033(7) 0.0102(7) -0.0006(7)
C3 0.0159(8) 0.0269(9) 0.0167(8) -0.0029(7) 0.0061(7) 0.0055(7)
C9 0.0287(10) 0.0267(9) 0.0188(9) 0.0024(7) 0.0124(8) 0.0107(8)
C7 0.0174(9) 0.0451(12) 0.0132(8) 0.0007(8) 0.0057(7) 0.0020(8)
C12 0.0187(9) 0.0319(10) 0.0185(9) -0.0020(7) 0.0069(7) 0.0052(7)
C14 0.0277(10) 0.0338(10) 0.0170(9) -0.0049(8) 0.0118(8) -0.0004(8)
C1 0.0259(10) 0.0298(10) 0.0243(10) -0.0034(8) 0.0132(8) -0.0014(8)
C18 0.0197(9) 0.0226(9) 0.0226(9) 0.0018(7) 0.0066(7) 0.0024(7)
C16 0.0210(9) 0.0291(9) 0.0167(9) -0.0016(7) 0.0074(7) 0.0064(7)
C8 0.0249(10) 0.0419(12) 0.0184(9) 0.0076(8) 0.0092(8) 0.0159(9)
C15 0.0232(9) 0.0376(11) 0.0211(9) -0.0034(8) 0.0114(8) 0.0071(8)
C19 0.0222(9) 0.0221(9) 0.0274(10) -0.0013(7) 0.0028(8) 0.0067(7)
C13 0.0256(10) 0.0376(11) 0.0153(9) 0.0000(8) 0.0060(8) 0.0049(8)

loop_
_atom_type_symbol
_atom_type_description
_atom_type_scat_dispersion_real
_atom_type_scat_dispersion_imag
_atom_type_scat_source
C C 0.0033 0.0016 'International Tables Vol C Tables 4.2.6.8 and 6.1.1.4'
H H 0.0000 0.0000 'International Tables Vol C Tables 4.2.6.8 and 6.1.1.4'
Cl Cl 0.1484 0.1585 'International Tables Vol C Tables 4.2.6.8 and 6.1.1.4'
F F 0.0171 0.0103 'International Tables Vol C Tables 4.2.6.8 and 6.1.1.4'

loop_
_geom_angle_atom_site_label_1
_geom_angle_atom_site_label_2
_geom_angle_atom_site_label_3
_geom_angle
C10 C5 C4 111.01(15)
C6 C5 C10 120.85(16)
C6 C5 C4 128.13(16)
C5 C10 C2 110.02(15)
C9 C10 C5 120.18(17)
C9 C10 C2 129.79(17)
C22 C17 C4 119.94(16)
C22 C17 C18 118.86(16)
C18 C17 C4 121.17(16)
C21 C20 Cl1 120.42(16)
C19 C20 Cl1 119.60(16)
C19 C20 C21 119.95(17)
C12 C11 C2 121.33(16)
C12 C11 C16 118.32(16)
C16 C11 C2 120.35(16)
C10 C2 C11 112.02(14)
C10 C2 C3 100.84(13)
C11 C2 C3 113.18(15)
C1 C2 C10 112.32(15)
C1 C2 C11 108.88(14)
C1 C2 C3 109.45(15)
C20 C21 Cl2 121.52(14)
C22 C21 Cl2 118.37(15)
C22 C21 C20 120.11(17)
C5 C4 C3 101.73(14)
C17 C4 C5 115.17(14)
C17 C4 C3 112.76(14)
C5 C6 C7 118.79(18)
C21 C22 C17 120.62(17)
C4 C3 C2 105.24(14)
C10 C9 C8 119.07(18)
C8 C7 C6 120.49(18)
C11 C12 C13 120.78(17)
C13 C14 C15 119.49(17)
F1 C1 F2 106.65(16)
F1 C1 F3 106.10(16)
F1 C1 C2 113.14(15)
F2 C1 F3 106.60(16)
F2 C1 C2 111.35(16)
F3 C1 C2 112.54(16)
C17 C18 C19 120.58(18)
C11 C16 C15 120.89(17)
C7 C8 C9 120.60(18)
C14 C15 C16 120.10(18)
C20 C19 C18 119.84(18)
C14 C13 C12 120.40(18)

loop_
_geom_bond_atom_site_label_1
_geom_bond_atom_site_label_2
_geom_bond_distance
Cl2 C21 1.7359(19)
Cl1 C20 1.7353(18)
F1 C1 1.344(2)
F2 C1 1.346(2)
F3 C1 1.348(2)
C5 C10 1.394(2)
C5 C4 1.515(2)
C5 C6 1.390(3)
C10 C2 1.535(2)
C10 C9 1.388(2)
C17 C4 1.513(2)
C17 C22 1.391(2)
C17 C18 1.393(3)
C20 C21 1.387(3)
C20 C19 1.384(3)
C11 C2 1.546(2)
C11 C12 1.393(3)
C11 C16 1.393(2)
C2 C3 1.554(2)
C2 C1 1.520(3)
C21 C22 1.387(2)
C4 C3 1.546(3)
C6 C7 1.390(3)
C9 C8 1.392(3)
C7 C8 1.390(3)
C12 C13 1.394(3)
C14 C15 1.387(3)
C14 C13 1.383(3)
C18 C19 1.395(3)
C16 C15 1.396(3)
